data_7210047
loop_
_publ_author_name
'Yang, Yan'
'Du, Peng'
'Yang, Jin'
'Kan, Wei-Qiu'
'Ma, Jian-Fang'

_publ_section_title
;
 A series of Cu(ii) and Cd(ii) coordination polymers constructed by
 3,5-dinitrosalicylic acid and flexible bis(triazole) ligands containing
 different spacers
;
_journal_issue 21
_journal_name_full CrystEngComm
_journal_page_first 4357
_journal_paper_doi 10.1039/c3ce00034f
_journal_volume 15
_journal_year 2013
_chemical_formula_moiety 'C46 H44 Cu5 N20 O33, H2O'
_chemical_formula_sum 'C46 H46 Cu5 N20 O34'
_chemical_formula_weight 1740.70
_chemical_name_systematic
;
?
;
_space_group_IT_number 15
_symmetry_cell_setting monoclinic
_symmetry_space_group_name_Hall '-C 2yc'
_symmetry_space_group_name_H-M 'C 1 2/c 1'
_atom_sites_solution_hydrogens geom
_atom_sites_solution_primary direct
_atom_sites_solution_secondary difmap
_audit_creation_method SHELXL-97
_cell_angle_alpha 90.00
_cell_angle_beta 98.621(3)
_cell_angle_gamma 90.00
_cell_formula_units_Z 4
_cell_length_a 23.5968(8)
_cell_length_b 20.9087(10)
_cell_length_c 14.5568(4)
_cell_measurement_reflns_used 3579
_cell_measurement_temperature 293(2)
_cell_measurement_theta_max 24.9707
_cell_measurement_theta_min 3.0443
_cell_volume 7100.9(5)
_computing_cell_refinement CrysAlis
_computing_data_collection 'CrysAlis (Oxford Diffraction, 2006)'
_computing_data_reduction CrysAlis
_computing_structure_refinement 'SHELXL-97 (Sheldrick, 2008)'
_computing_structure_solution 'SHELXS-97 (Sheldrick, 1997)'
_diffrn_ambient_temperature 293(2)
_diffrn_detector_area_resol_mean 10.0
_diffrn_measured_fraction_theta_full 0.995
_diffrn_measured_fraction_theta_max 0.995
_diffrn_measurement_device_type 'Oxford Diffraction Gemini R Ultra'
_diffrn_measurement_method '\w scan'
_diffrn_radiation_monochromator graphite
_diffrn_radiation_source 'fine-focus sealed tube'
_diffrn_radiation_type MoK\a
_diffrn_radiation_wavelength 0.71073
_diffrn_reflns_av_R_equivalents 0.0389
_diffrn_reflns_av_sigmaI/netI 0.0613
_diffrn_reflns_limit_h_max 28
_diffrn_reflns_limit_h_min -27
_diffrn_reflns_limit_k_max 24
_diffrn_reflns_limit_k_min -24
_diffrn_reflns_limit_l_max 17
_diffrn_reflns_limit_l_min -16
_diffrn_reflns_number 13731
_diffrn_reflns_theta_full 25.00
_diffrn_reflns_theta_max 25.02
_diffrn_reflns_theta_min 3.05
_exptl_absorpt_coefficient_mu 1.575
_exptl_absorpt_correction_T_max 0.8097
_exptl_absorpt_correction_T_min 0.6849
_exptl_absorpt_correction_type multi-scan
_exptl_absorpt_process_details
;
CrysAlis (Oxford Diffraction, 2006)
;
_exptl_crystal_colour blue
_exptl_crystal_density_diffrn 1.628
_exptl_crystal_density_method 'not measured'
_exptl_crystal_description prism
_exptl_crystal_F_000 3516
_exptl_crystal_size_max 0.26
_exptl_crystal_size_mid 0.14
_exptl_crystal_size_min 0.14
_refine_diff_density_max 0.738
_refine_diff_density_min -0.441
_refine_diff_density_rms 0.096
_refine_ls_extinction_method none
_refine_ls_goodness_of_fit_ref 1.021
_refine_ls_hydrogen_treatment mixed
_refine_ls_matrix_type full
_refine_ls_number_parameters 561
_refine_ls_number_reflns 6243
_refine_ls_number_restraints 45
_refine_ls_restrained_S_all 1.023
_refine_ls_R_factor_all 0.0900
_refine_ls_R_factor_gt 0.0552
_refine_ls_shift/su_max 0.000
_refine_ls_shift/su_mean 0.000
_refine_ls_structure_factor_coef Fsqd
_refine_ls_weighting_details 'calc w=1/[\s^2^(Fo^2^)+(0.0934P)^2^+2.3194P] where P=(Fo^2^+2Fc^2^)/3'
_refine_ls_weighting_scheme calc
_refine_ls_wR_factor_gt 0.1438
_refine_ls_wR_factor_ref 0.1678
_reflns_number_gt 4260
_reflns_number_total 6243
_reflns_threshold_expression >2\s(I)
_cod_data_source_file c3ce00034f.txt
_cod_data_source_block Compound-5
_cod_database_code 7210047

loop_
_symmetry_equiv_pos_as_xyz
'x, y, z'
'-x, y, -z+1/2'
'x+1/2, y+1/2, z'
'-x+1/2, y+1/2, -z+1/2'
'-x, -y, -z'
'x, -y, z-1/2'
'-x+1/2, -y+1/2, -z'
'x+1/2, -y+1/2, z-1/2'

loop_
_atom_site_label
_atom_site_type_symbol
_atom_site_fract_x
_atom_site_fract_y
_atom_site_fract_z
_atom_site_U_iso_or_equiv
_atom_site_adp_type
_atom_site_occupancy
_atom_site_symmetry_multiplicity
_atom_site_calc_flag
_atom_site_refinement_flags
_atom_site_disorder_assembly
_atom_site_disorder_group
Cu1 Cu 0.49593(3) 0.51568(3) 0.12728(4) 0.0431(2) Uani 1 1 d . . .
Cu2 Cu 0.41930(3) 0.38161(3) 0.07120(4) 0.0426(2) Uani 1 1 d . . .
Cu3 Cu 0.5000 0.20107(5) 0.2500 0.0430(3) Uani 1 2 d S . .
C1 C 0.3483(2) 0.4821(3) -0.0435(3) 0.0459(13) Uani 1 1 d . . .
H1 H 0.3192 0.4543 -0.0687 0.055 Uiso 1 1 calc R . .
C2 C 0.3965(2) 0.5662(3) -0.0082(3) 0.0479(14) Uani 1 1 d . . .
H2 H 0.4078 0.6088 -0.0042 0.058 Uiso 1 1 calc R . .
C3 C 0.3000(2) 0.5819(3) -0.1108(4) 0.0582(16) Uani 1 1 d . . .
H3A H 0.2881 0.5619 -0.1707 0.070 Uiso 1 1 calc R A 1
H3B H 0.3133 0.6247 -0.1215 0.070 Uiso 1 1 calc R A 1
C4 C 0.2494(4) 0.5855(6) -0.0581(7) 0.055(4) Uani 0.70(2) 1 d P B 1
H4A H 0.2184 0.6084 -0.0953 0.067 Uiso 0.70(2) 1 calc PR B 1
H4B H 0.2361 0.5425 -0.0481 0.067 Uiso 0.70(2) 1 calc PR B 1
C5 C 0.2640(6) 0.6181(10) 0.0332(9) 0.078(5) Uani 0.70(2) 1 d P B 1
H5A H 0.2813 0.6591 0.0230 0.094 Uiso 0.70(2) 1 calc PR B 1
H5B H 0.2925 0.5927 0.0719 0.094 Uiso 0.70(2) 1 calc PR B 1
C4' C 0.2739(9) 0.6273(13) -0.0335(17) 0.043(8) Uani 0.30(2) 1 d P B 2
H4'1 H 0.3046 0.6477 0.0082 0.052 Uiso 0.30(2) 1 calc PR B 2
H4'2 H 0.2488 0.6601 -0.0640 0.052 Uiso 0.30(2) 1 calc PR B 2
C5' C 0.2412(12) 0.5811(13) 0.0185(19) 0.052(8) Uani 0.30(2) 1 d P B 2
H5'1 H 0.2665 0.5502 0.0535 0.063 Uiso 0.30(2) 1 calc PR B 2
H5'2 H 0.2118 0.5586 -0.0231 0.063 Uiso 0.30(2) 1 calc PR B 2
C6 C 0.2133(3) 0.6298(4) 0.0870(4) 0.079(2) Uani 1 1 d . . .
H6A H 0.1943 0.5894 0.0947 0.095 Uiso 1 1 calc R B 1
H6B H 0.2279 0.6461 0.1484 0.095 Uiso 1 1 calc R B 1
C7 C 0.1710(3) 0.6756(4) 0.0389(5) 0.0766(18) Uani 1 1 d U B .
H7A H 0.1913 0.7096 0.0123 0.092 Uiso 1 1 calc R . .
H7B H 0.1472 0.6538 -0.0116 0.092 Uiso 1 1 calc R . .
C8 C 0.1423(2) 0.7604(3) 0.1374(4) 0.0497(14) Uani 1 1 d U B .
H8 H 0.1711 0.7893 0.1296 0.060 Uiso 1 1 calc R . .
C9 C 0.0879(3) 0.6765(3) 0.1276(4) 0.0646(17) Uani 1 1 d . . .
H9 H 0.0733 0.6365 0.1087 0.077 Uiso 1 1 calc R . .
C10 C 0.5866(2) 0.6255(3) 0.2150(3) 0.0438(13) Uani 1 1 d . . .
C11 C 0.5362(2) 0.6458(3) 0.1551(3) 0.0405(12) Uani 1 1 d . . .
C12 C 0.5279(2) 0.7124(3) 0.1441(3) 0.0472(14) Uani 1 1 d . . .
C13 C 0.5657(2) 0.7572(3) 0.1868(3) 0.0499(14) Uani 1 1 d . . .
H13 H 0.5589 0.8007 0.1783 0.060 Uiso 1 1 calc R . .
C14 C 0.6144(3) 0.7348(3) 0.2430(4) 0.0554(16) Uani 1 1 d . . .
C15 C 0.6246(2) 0.6709(3) 0.2567(3) 0.0499(14) Uani 1 1 d . . .
H15 H 0.6578 0.6577 0.2949 0.060 Uiso 1 1 calc R . .
C16 C 0.6015(3) 0.5569(3) 0.2381(4) 0.0523(15) Uani 1 1 d . . .
C17 C 0.3755(2) 0.2352(3) 0.0177(3) 0.0447(13) Uani 1 1 d . . .
C18 C 0.3416(2) 0.2876(3) -0.0221(3) 0.0469(14) Uani 1 1 d . . .
C19 C 0.2914(2) 0.2698(3) -0.0873(3) 0.0521(15) Uani 1 1 d . . .
C20 C 0.2776(3) 0.2086(4) -0.1111(4) 0.0626(18) Uani 1 1 d . . .
H20 H 0.2448 0.1993 -0.1528 0.075 Uiso 1 1 calc R . .
C21 C 0.3130(3) 0.1604(4) -0.0724(4) 0.0699(19) Uani 1 1 d . . .
C22 C 0.3604(3) 0.1739(3) -0.0085(4) 0.0608(16) Uani 1 1 d . . .
H22 H 0.3830 0.1403 0.0180 0.073 Uiso 1 1 calc R . .
C23 C 0.4259(2) 0.2443(3) 0.0925(3) 0.0428(13) Uani 1 1 d . . .
N1 N 0.42597(18) 0.5186(2) 0.0336(3) 0.0420(10) Uani 1 1 d . . .
N2 N 0.39514(18) 0.4644(2) 0.0105(3) 0.0429(11) Uani 1 1 d . . .
N3 N 0.34769(18) 0.5442(2) -0.0576(3) 0.0431(11) Uani 1 1 d . B .
N4 N 0.1342(2) 0.7037(3) 0.1014(3) 0.0616(14) Uani 1 1 d . . .
N5 N 0.1006(3) 0.7678(4) 0.1874(4) 0.091(2) Uani 1 1 d . . .
N6 N 0.06636(19) 0.7153(2) 0.1841(3) 0.0498(11) Uani 1 1 d U . .
N7 N 0.4778(3) 0.7388(3) 0.0867(4) 0.0599(13) Uani 1 1 d . . .
N8 N 0.6551(3) 0.7817(3) 0.2893(4) 0.0684(15) Uani 1 1 d . . .
N9 N 0.2525(2) 0.3199(4) -0.1312(4) 0.0694(17) Uani 1 1 d . . .
N10 N 0.2977(4) 0.0959(4) -0.0983(6) 0.104(3) Uani 1 1 d . . .
O1 O 0.6490(2) 0.5435(2) 0.2798(3) 0.0808(14) Uani 1 1 d . . .
O2 O 0.56396(17) 0.5129(2) 0.2153(3) 0.0571(10) Uani 1 1 d . . .
O3 O 0.49904(16) 0.6059(2) 0.1130(3) 0.0537(10) Uani 1 1 d . . .
O4 O 0.4345(6) 0.7088(8) 0.0672(11) 0.077(4) Uani 0.50 1 d P . .
O4' O 0.4542(7) 0.7063(7) 0.0224(9) 0.090(4) Uani 0.50 1 d P . .
O5 O 0.4800(7) 0.7958(8) 0.0602(11) 0.109(5) Uani 0.50 1 d P . .
O5' O 0.4609(6) 0.7905(8) 0.1055(8) 0.078(4) Uani 0.50 1 d P . .
O6 O 0.6442(3) 0.8377(3) 0.2793(4) 0.0956(17) Uani 1 1 d . . .
O7 O 0.6984(2) 0.7618(3) 0.3352(4) 0.0911(16) Uani 1 1 d . . .
O8 O 0.48687(14) 0.42477(19) 0.1286(2) 0.0487(9) Uani 1 1 d . . .
O9 O 0.44644(16) 0.1949(2) 0.1316(2) 0.0505(9) Uani 1 1 d . . .
O10 O 0.44554(15) 0.29939(19) 0.1168(2) 0.0480(9) Uani 1 1 d . . .
O11 O 0.35243(16) 0.3461(2) -0.0026(3) 0.0564(10) Uani 1 1 d . . .
O12 O 0.2698(5) 0.3717(6) -0.1454(8) 0.072(3) Uani 0.50 1 d P . .
O12' O 0.2518(5) 0.3766(7) -0.0912(9) 0.087(4) Uani 0.50 1 d P . .
O13 O 0.2080(3) 0.3021(4) -0.1755(4) 0.126(2) Uani 1 1 d . . .
O14 O 0.2554(3) 0.0850(3) -0.1543(5) 0.122(2) Uani 1 1 d . . .
O15 O 0.3190(18) 0.055(3) -0.052(4) 0.125(13) Uani 0.50 1 d P . .
O15' O 0.3396(17) 0.054(2) -0.076(4) 0.124(13) Uani 0.50 1 d P . .
O1W O 0.37135(18) 0.4041(2) 0.1984(3) 0.0638(11) Uani 1 1 d D . .
H1B H 0.3355 0.4006 0.1801 0.096 Uiso 1 1 d RD . .
H1A H 0.3819 0.4434 0.2094 0.096 Uiso 1 1 d RD . .
O2W O 0.5000 0.0914(4) 0.2500 0.120(3) Uani 1 2 d S . .
O3W O 0.404(3) 0.003(3) 0.210(4) 0.13(2) Uani 0.13 1 d PU . .
O5W O 0.079(3) 0.534(3) -0.121(4) 0.136(19) Uani 0.13 1 d PU . .
O4W O 0.364(2) 0.036(3) 0.202(3) 0.115(16) Uani 0.13 1 d PU . .
O6W O -0.011(2) 0.573(3) 0.016(4) 0.139(19) Uani 0.13 1 d PU . .

loop_
_atom_site_aniso_label
_atom_site_aniso_U_11
_atom_site_aniso_U_22
_atom_site_aniso_U_33
_atom_site_aniso_U_23
_atom_site_aniso_U_13
_atom_site_aniso_U_12
Cu1 0.0365(4) 0.0467(5) 0.0451(4) 0.0007(3) 0.0026(3) -0.0002(3)
Cu2 0.0395(4) 0.0441(4) 0.0420(4) -0.0019(3) -0.0006(3) 0.0020(3)
Cu3 0.0368(5) 0.0454(6) 0.0462(5) 0.000 0.0045(4) 0.000
C1 0.039(3) 0.052(4) 0.046(3) -0.001(3) 0.003(2) 0.000(3)
C2 0.047(3) 0.048(4) 0.049(3) 0.002(3) 0.008(3) -0.001(3)
C3 0.056(4) 0.069(5) 0.049(3) 0.020(3) 0.006(3) 0.020(3)
C4 0.040(6) 0.063(8) 0.060(7) 0.013(5) -0.001(4) 0.010(6)
C5 0.068(8) 0.106(13) 0.059(7) -0.017(8) 0.004(6) 0.030(9)
C4' 0.021(10) 0.045(16) 0.061(15) 0.021(11) 0.000(9) 0.013(10)
C5' 0.057(15) 0.037(14) 0.065(18) 0.004(11) 0.018(11) -0.002(11)
C6 0.068(4) 0.110(7) 0.060(4) 0.004(4) 0.014(3) 0.033(4)
C7 0.066(4) 0.094(5) 0.075(4) 0.000(4) 0.024(3) 0.019(4)
C8 0.038(3) 0.062(4) 0.053(3) -0.005(3) 0.021(2) -0.012(3)
C9 0.066(4) 0.058(4) 0.073(4) -0.002(3) 0.024(3) 0.015(3)
C10 0.046(3) 0.049(4) 0.037(3) 0.000(2) 0.007(2) -0.006(3)
C11 0.046(3) 0.043(3) 0.034(2) 0.001(2) 0.010(2) -0.004(3)
C12 0.051(3) 0.057(4) 0.035(2) -0.001(3) 0.009(2) -0.002(3)
C13 0.063(4) 0.042(3) 0.044(3) -0.002(3) 0.008(3) 0.001(3)
C14 0.063(4) 0.060(4) 0.044(3) -0.012(3) 0.014(3) -0.016(3)
C15 0.049(3) 0.062(4) 0.038(3) -0.005(3) 0.004(2) -0.004(3)
C16 0.052(4) 0.057(4) 0.046(3) 0.001(3) -0.001(3) -0.002(3)
C17 0.045(3) 0.050(4) 0.038(3) -0.001(3) 0.004(2) -0.009(3)
C18 0.041(3) 0.065(4) 0.034(2) -0.005(3) 0.005(2) -0.014(3)
C19 0.041(3) 0.075(5) 0.040(3) 0.000(3) 0.004(2) -0.005(3)
C20 0.048(3) 0.090(6) 0.047(3) -0.014(3) -0.003(3) -0.021(4)
C21 0.072(4) 0.063(5) 0.069(4) -0.017(4) -0.008(4) -0.017(4)
C22 0.067(4) 0.057(4) 0.055(3) 0.001(3) -0.003(3) -0.007(3)
C23 0.042(3) 0.047(4) 0.040(3) -0.003(3) 0.010(2) -0.001(3)
N1 0.037(2) 0.040(3) 0.047(2) 0.005(2) 0.0008(19) 0.001(2)
N2 0.040(2) 0.046(3) 0.040(2) -0.002(2) 0.0009(19) 0.005(2)
N3 0.041(3) 0.046(3) 0.043(2) 0.003(2) 0.009(2) 0.005(2)
N4 0.051(3) 0.075(4) 0.062(3) 0.010(3) 0.020(2) 0.016(3)
N5 0.081(4) 0.108(6) 0.083(4) 0.001(4) 0.010(3) -0.008(4)
N6 0.039(2) 0.054(3) 0.057(2) 0.001(2) 0.010(2) 0.003(2)
N7 0.063(4) 0.053(4) 0.062(3) 0.006(3) 0.003(3) -0.001(3)
N8 0.076(4) 0.067(5) 0.060(3) -0.020(3) 0.004(3) -0.016(4)
N9 0.044(3) 0.108(6) 0.051(3) 0.002(4) -0.010(2) -0.011(4)
N10 0.114(7) 0.080(6) 0.106(6) -0.009(5) -0.025(5) -0.022(6)
O1 0.059(3) 0.063(3) 0.107(3) 0.011(3) -0.031(3) -0.003(2)
O2 0.048(2) 0.049(3) 0.068(2) 0.015(2) -0.0096(19) -0.008(2)
O3 0.049(2) 0.044(3) 0.063(2) 0.0056(19) -0.0105(19) 0.004(2)
O4 0.058(8) 0.063(8) 0.106(11) 0.011(8) 0.000(7) 0.011(6)
O4' 0.104(12) 0.056(8) 0.092(10) 0.014(8) -0.045(8) 0.004(8)
O5 0.114(12) 0.065(9) 0.131(14) 0.042(10) -0.037(9) -0.008(8)
O5' 0.098(9) 0.065(9) 0.070(8) 0.012(6) 0.010(6) 0.030(7)
O6 0.122(5) 0.053(4) 0.103(4) -0.020(3) -0.010(3) -0.021(3)
O7 0.075(3) 0.090(4) 0.100(4) -0.025(3) -0.018(3) -0.011(3)
O8 0.040(2) 0.045(2) 0.058(2) -0.0019(18) -0.0001(17) -0.0034(18)
O9 0.050(2) 0.045(2) 0.053(2) -0.0004(19) -0.0046(17) -0.001(2)
O10 0.047(2) 0.041(2) 0.051(2) -0.0021(18) -0.0085(17) 0.0007(19)
O11 0.048(2) 0.055(3) 0.059(2) -0.005(2) -0.0148(18) 0.000(2)
O12 0.060(7) 0.062(7) 0.084(8) 0.007(6) -0.019(5) -0.010(6)
O12' 0.062(7) 0.097(11) 0.094(9) 0.012(8) -0.014(6) 0.011(6)
O13 0.091(4) 0.137(6) 0.127(4) -0.020(4) -0.058(4) 0.004(4)
O14 0.095(4) 0.104(5) 0.152(5) -0.047(4) -0.031(4) -0.033(4)
O15 0.13(3) 0.09(2) 0.15(2) -0.011(16) -0.03(2) -0.06(2)
O15' 0.10(2) 0.066(16) 0.18(4) -0.05(2) -0.040(17) -0.015(16)
O1W 0.076(3) 0.053(3) 0.067(2) -0.004(2) 0.027(2) -0.004(2)
O2W 0.180(9) 0.045(5) 0.125(6) 0.000 -0.010(6) 0.000
O3W 0.13(2) 0.13(2) 0.14(2) 0.000(10) 0.015(10) -0.001(10)
O5W 0.13(2) 0.13(2) 0.14(2) 0.004(10) 0.014(10) -0.011(10)
O4W 0.114(18) 0.115(18) 0.113(17) -0.006(10) 0.009(10) 0.007(10)
O6W 0.14(2) 0.14(2) 0.14(2) -0.002(10) 0.019(10) -0.004(10)

loop_
_atom_type_symbol
_atom_type_description
_atom_type_scat_dispersion_real
_atom_type_scat_dispersion_imag
_atom_type_scat_source
C C 0.0033 0.0016 'International Tables Vol C Tables 4.2.6.8 and 6.1.1.4'
H H 0.0000 0.0000 'International Tables Vol C Tables 4.2.6.8 and 6.1.1.4'
N N 0.0061 0.0033 'International Tables Vol C Tables 4.2.6.8 and 6.1.1.4'
O O 0.0106 0.0060 'International Tables Vol C Tables 4.2.6.8 and 6.1.1.4'
Cu Cu 0.3201 1.2651 'International Tables Vol C Tables 4.2.6.8 and 6.1.1.4'

loop_
_geom_angle_atom_site_label_1
_geom_angle_atom_site_label_2
_geom_angle_atom_site_label_3
_geom_angle
_geom_angle_site_symmetry_1
_geom_angle_site_symmetry_3
O2 Cu1 O3 93.50(17) . .
O2 Cu1 O8 92.73(16) . .
O3 Cu1 O8 173.46(16) . .
O2 Cu1 N1 178.86(16) . .
O3 Cu1 N1 86.34(18) . .
O8 Cu1 N1 87.39(17) . .
O8 Cu2 O10 93.86(16) . .
O8 Cu2 O11 171.34(16) . .
O10 Cu2 O11 92.44(17) . .
O8 Cu2 N2 87.03(17) . .
O10 Cu2 N2 173.52(16) . .
O11 Cu2 N2 86.05(18) . .
O8 Cu2 O1W 91.68(15) . .
O10 Cu2 O1W 94.35(15) . .
O11 Cu2 O1W 93.75(16) . .
N2 Cu2 O1W 92.03(16) . .
N6 Cu3 N6 162.7(3) 3_545 4_545
N6 Cu3 O9 89.05(17) 3_545 2_655
N6 Cu3 O9 92.07(17) 4_545 2_655
N6 Cu3 O9 92.07(17) 3_545 .
N6 Cu3 O9 89.05(17) 4_545 .
O9 Cu3 O9 172.6(2) 2_655 .
N6 Cu3 O2W 98.64(15) 3_545 .
N6 Cu3 O2W 98.64(15) 4_545 .
O9 Cu3 O2W 86.28(12) 2_655 .
O9 Cu3 O2W 86.28(12) . .
N2 C1 N3 111.1(5) . .
N2 C1 H1 124.5 . .
N3 C1 H1 124.5 . .
N1 C2 N3 109.9(5) . .
N1 C2 H2 125.0 . .
N3 C2 H2 125.0 . .
N3 C3 C4 110.7(5) . .
N3 C3 C4' 106.1(7) . .
C4 C3 C4' 39.4(7) . .
N3 C3 H3A 109.5 . .
C4 C3 H3A 109.5 . .
C4' C3 H3A 140.3 . .
N3 C3 H3B 109.5 . .
C4 C3 H3B 109.5 . .
C4' C3 H3B 75.0 . .
H3A C3 H3B 108.1 . .
C5 C4 C3 112.5(12) . .
C5 C4 H4A 109.1 . .
C3 C4 H4A 109.1 . .
C5 C4 H4B 109.1 . .
C3 C4 H4B 109.1 . .
H4A C4 H4B 107.8 . .
C4 C5 C6 115.7(13) . .
C4 C5 H5A 108.4 . .
C6 C5 H5A 108.4 . .
C4 C5 H5B 108.4 . .
C6 C5 H5B 108.4 . .
H5A C5 H5B 107.4 . .
C5' C4' C3 104(2) . .
C5' C4' H4'1 110.9 . .
C3 C4' H4'1 110.9 . .
C5' C4' H4'2 110.9 . .
C3 C4' H4'2 110.9 . .
H4'1 C4' H4'2 109.0 . .
C4' C5' C6 101(2) . .
C4' C5' H5'1 111.6 . .
C6 C5' H5'1 111.6 . .
C4' C5' H5'2 111.6 . .
C6 C5' H5'2 111.6 . .
H5'1 C5' H5'2 109.4 . .
C7 C6 C5 112.3(7) . .
C7 C6 C5' 114.8(10) . .
C5 C6 C5' 34.7(8) . .
C7 C6 H6A 109.1 . .
C5 C6 H6A 109.1 . .
C5' C6 H6A 76.3 . .
C7 C6 H6B 109.1 . .
C5 C6 H6B 109.1 . .
C5' C6 H6B 131.5 . .
H6A C6 H6B 107.9 . .
N4 C7 C6 112.6(5) . .
N4 C7 H7A 109.1 . .
C6 C7 H7A 109.1 . .
N4 C7 H7B 109.1 . .
C6 C7 H7B 109.1 . .
H7A C7 H7B 107.8 . .
N4 C8 N5 104.7(5) . .
N4 C8 H8 127.6 . .
N5 C8 H8 127.6 . .
N6 C9 N4 109.1(6) . .
N6 C9 H9 125.4 . .
N4 C9 H9 125.4 . .
C15 C10 C11 119.4(5) . .
C15 C10 C16 116.2(5) . .
C11 C10 C16 124.3(5) . .
O3 C11 C12 120.5(5) . .
O3 C11 C10 122.7(5) . .
C12 C11 C10 116.8(5) . .
C13 C12 C11 123.4(5) . .
C13 C12 N7 114.8(6) . .
C11 C12 N7 121.9(5) . .
C12 C13 C14 117.4(6) . .
C12 C13 H13 121.3 . .
C14 C13 H13 121.3 . .
C15 C14 C13 121.8(6) . .
C15 C14 N8 119.9(6) . .
C13 C14 N8 118.2(6) . .
C14 C15 C10 121.2(6) . .
C14 C15 H15 119.4 . .
C10 C15 H15 119.4 . .
O1 C16 O2 120.5(6) . .
O1 C16 C10 119.7(6) . .
O2 C16 C10 119.8(5) . .
C22 C17 C18 120.0(5) . .
C22 C17 C23 117.8(5) . .
C18 C17 C23 122.2(5) . .
O11 C18 C17 124.5(5) . .
O11 C18 C19 120.6(6) . .
C17 C18 C19 114.9(6) . .
C20 C19 C18 123.4(6) . .
C20 C19 N9 116.8(6) . .
C18 C19 N9 119.7(6) . .
C19 C20 C21 118.8(6) . .
C19 C20 H20 120.6 . .
C21 C20 H20 120.6 . .
C22 C21 C20 120.6(7) . .
C22 C21 N10 121.3(7) . .
C20 C21 N10 118.0(7) . .
C17 C22 C21 122.2(6) . .
C17 C22 H22 118.9 . .
C21 C22 H22 118.9 . .
O9 C23 O10 121.6(5) . .
O9 C23 C17 116.2(5) . .
O10 C23 C17 122.2(5) . .
C2 N1 N2 106.9(4) . .
C2 N1 Cu1 132.3(4) . .
N2 N1 Cu1 120.3(3) . .
C1 N2 N1 106.6(5) . .
C1 N2 Cu2 132.2(4) . .
N1 N2 Cu2 120.5(3) . .
C1 N3 C2 105.5(5) . .
C1 N3 C3 126.3(5) . .
C2 N3 C3 128.1(5) . .
C8 N4 C9 110.4(5) . .
C8 N4 C7 123.3(6) . .
C9 N4 C7 126.3(6) . .
C8 N5 N6 111.9(6) . .
C9 N6 N5 103.7(5) . .
C9 N6 Cu3 128.4(5) . 3_455
N5 N6 Cu3 127.8(4) . 3_455
O4 N7 O5' 103.1(12) . .
O4 N7 O4' 41.5(7) . .
O5' N7 O4' 123.2(11) . .
O4 N7 O5 119.9(11) . .
O5' N7 O5 41.0(8) . .
O4' N7 O5 109.1(11) . .
O4 N7 C12 122.1(9) . .
O5' N7 C12 118.8(9) . .
O4' N7 C12 118.0(9) . .
O5 N7 C12 118.0(9) . .
O6 N8 O7 123.3(6) . .
O6 N8 C14 118.9(7) . .
O7 N8 C14 117.8(7) . .
O12 N9 O13 118.9(8) . .
O12 N9 O12' 44.3(7) . .
O13 N9 O12' 116.4(8) . .
O12 N9 C19 121.1(7) . .
O13 N9 C19 116.7(7) . .
O12' N9 C19 119.6(7) . .
O15 N10 O14 119(2) . .
O15 N10 O15' 29(3) . .
O14 N10 O15' 123(2) . .
O15 N10 C21 118(3) . .
O14 N10 C21 120.2(9) . .
O15' N10 C21 114(2) . .
C16 O2 Cu1 129.2(4) . .
C11 O3 Cu1 128.4(4) . .
O4' O4 N7 70.9(18) . .
O4 O4' N7 67.6(18) . .
O5' O5 N7 65.9(15) . .
O5 O5' N7 73.1(18) . .
Cu2 O8 Cu1 123.47(19) . .
C23 O9 Cu3 119.9(4) . .
C23 O10 Cu2 129.2(3) . .
C18 O11 Cu2 128.1(4) . .
O12' O12 N9 75.4(13) . .
O12 O12' N9 60.3(12) . .
O15' O15 N10 90(10) . .
O15 O15' N10 61(10) . .
Cu2 O1W H1B 108.0 . .
Cu2 O1W H1A 100.1 . .
H1B O1W H1A 112.7 . .
O4W O3W O5W 120(6) . 7

loop_
_geom_bond_atom_site_label_1
_geom_bond_atom_site_label_2
_geom_bond_distance
_geom_bond_site_symmetry_2
Cu1 O2 1.899(4) .
Cu1 O3 1.901(4) .
Cu1 O8 1.913(4) .
Cu1 N1 1.978(4) .
Cu2 O8 1.912(4) .
Cu2 O10 1.912(4) .
Cu2 O11 1.920(4) .
Cu2 N2 1.988(5) .
Cu2 O1W 2.357(4) .
Cu3 N6 1.977(4) 3_545
Cu3 N6 1.977(4) 4_545
Cu3 O9 1.983(3) 2_655
Cu3 O9 1.983(3) .
Cu3 O2W 2.292(8) .
C1 N2 1.311(7) .
C1 N3 1.315(7) .
C1 H1 0.9300 .
C2 N1 1.310(7) .
C2 N3 1.345(7) .
C2 H2 0.9300 .
C3 N3 1.492(7) .
C3 C4 1.514(11) .
C3 C4' 1.66(3) .
C3 H3A 0.9700 .
C3 H3B 0.9700 .
C4 C5 1.49(2) .
C4 H4A 0.9700 .
C4 H4B 0.9700 .
C5 C6 1.544(14) .
C5 H5A 0.9700 .
C5 H5B 0.9700 .
C4' C5' 1.51(4) .
C4' H4'1 0.9700 .
C4' H4'2 0.9700 .
C5' C6 1.63(3) .
C5' H5'1 0.9700 .
C5' H5'2 0.9700 .
C6 C7 1.481(10) .
C6 H6A 0.9700 .
C6 H6B 0.9700 .
C7 N4 1.470(7) .
C7 H7A 0.9700 .
C7 H7B 0.9700 .
C8 N4 1.300(8) .
C8 N5 1.319(8) .
C8 H8 0.9300 .
C9 N6 1.311(7) .
C9 N4 1.337(8) .
C9 H9 0.9300 .
C10 C15 1.382(8) .
C10 C11 1.429(7) .
C10 C16 1.502(8) .
C11 O3 1.296(6) .
C11 C12 1.412(8) .
C12 C13 1.375(8) .
C12 N7 1.451(8) .
C13 C14 1.390(8) .
C13 H13 0.9300 .
C14 C15 1.367(9) .
C14 N8 1.463(8) .
C15 H15 0.9300 .
C16 O1 1.225(7) .
C16 O2 1.285(7) .
C17 C22 1.369(8) .
C17 C18 1.427(8) .
C17 C23 1.498(7) .
C18 O11 1.273(7) .
C18 C19 1.452(7) .
C19 C20 1.351(9) .
C19 N9 1.474(9) .
C20 C21 1.375(10) .
C20 H20 0.9300 .
C21 C22 1.373(9) .
C21 N10 1.432(10) .
C22 H22 0.9300 .
C23 O9 1.241(7) .
C23 O10 1.273(6) .
N1 N2 1.361(6) .
N5 N6 1.361(8) .
N6 Cu3 1.977(4) 3_455
N7 O4 1.194(17) .
N7 O5' 1.199(15) .
N7 O4' 1.221(16) .
N7 O5 1.257(15) .
N8 O6 1.204(8) .
N8 O7 1.208(7) .
N9 O12 1.187(13) .
N9 O13 1.204(7) .
N9 O12' 1.323(15) .
N10 O15 1.16(6) .
N10 O14 1.211(9) .
N10 O15' 1.32(5) .
O4 O4' 0.857(15) .
O5 O5' 0.861(16) .
O12 O12' 0.956(13) .
O15 O15' 0.64(6) .
O1W H1B 0.8523 .
O1W H1A 0.8653 .
O3W O4W 1.13(7) .
O3W O5W 1.63(8) 7
O5W O3W 1.63(8) 7

loop_
_geom_torsion_atom_site_label_1
_geom_torsion_atom_site_label_2
_geom_torsion_atom_site_label_3
_geom_torsion_atom_site_label_4
_geom_torsion
_geom_torsion_site_symmetry_1
_geom_torsion_site_symmetry_4
N3 C3 C4 C5 61.6(14) . .
C4' C3 C4 C5 -28.9(13) . .
C3 C4 C5 C6 174.1(9) . .
N3 C3 C4' C5' -73.6(19) . .
C4 C3 C4' C5' 29.5(15) . .
C3 C4' C5' C6 -176.0(11) . .
C4 C5 C6 C7 -66.0(18) . .
C4 C5 C6 C5' 35.7(17) . .
C4' C5' C6 C7 65(2) . .
C4' C5' C6 C5 -28.5(14) . .
C5 C6 C7 N4 -160.5(10) . .
C5' C6 C7 N4 161.7(13) . .
C15 C10 C11 O3 179.3(4) . .
C16 C10 C11 O3 -1.8(7) . .
C15 C10 C11 C12 -1.4(7) . .
C16 C10 C11 C12 177.5(5) . .
O3 C11 C12 C13 -179.9(5) . .
C10 C11 C12 C13 0.7(7) . .
O3 C11 C12 N7 0.6(7) . .
C10 C11 C12 N7 -178.7(5) . .
C11 C12 C13 C14 0.3(7) . .
N7 C12 C13 C14 179.8(5) . .
C12 C13 C14 C15 -0.6(8) . .
C12 C13 C14 N8 -179.8(5) . .
C13 C14 C15 C10 -0.1(8) . .
N8 C14 C15 C10 179.1(5) . .
C11 C10 C15 C14 1.1(7) . .
C16 C10 C15 C14 -177.9(5) . .
C15 C10 C16 O1 -10.8(7) . .
C11 C10 C16 O1 170.3(5) . .
C15 C10 C16 O2 168.1(5) . .
C11 C10 C16 O2 -10.9(8) . .
C22 C17 C18 O11 -179.6(5) . .
C23 C17 C18 O11 4.2(8) . .
C22 C17 C18 C19 1.7(7) . .
C23 C17 C18 C19 -174.5(4) . .
O11 C18 C19 C20 179.9(5) . .
C17 C18 C19 C20 -1.4(7) . .
O11 C18 C19 N9 -0.1(7) . .
C17 C18 C19 N9 178.7(5) . .
C18 C19 C20 C21 -0.6(8) . .
N9 C19 C20 C21 179.4(6) . .
C19 C20 C21 C22 2.3(10) . .
C19 C20 C21 N10 179.9(7) . .
C18 C17 C22 C21 -0.2(9) . .
C23 C17 C22 C21 176.2(5) . .
C20 C21 C22 C17 -1.9(10) . .
N10 C21 C22 C17 -179.5(7) . .
C22 C17 C23 O9 -7.1(7) . .
C18 C17 C23 O9 169.2(5) . .
C22 C17 C23 O10 174.9(5) . .
C18 C17 C23 O10 -8.8(7) . .
N3 C2 N1 N2 -0.1(5) . .
N3 C2 N1 Cu1 -171.9(3) . .
O2 Cu1 N1 C2 -87(10) . .
O3 Cu1 N1 C2 -5.1(5) . .
O8 Cu1 N1 C2 176.8(5) . .
O2 Cu1 N1 N2 102(10) . .
O3 Cu1 N1 N2 -176.0(4) . .
O8 Cu1 N1 N2 5.9(3) . .
N3 C1 N2 N1 1.0(5) . .
N3 C1 N2 Cu2 171.5(3) . .
C2 N1 N2 C1 -0.5(5) . .
Cu1 N1 N2 C1 172.5(3) . .
C2 N1 N2 Cu2 -172.4(3) . .
Cu1 N1 N2 Cu2 0.5(5) . .
O8 Cu2 N2 C1 -176.2(5) . .
O10 Cu2 N2 C1 85.8(16) . .
O11 Cu2 N2 C1 9.0(4) . .
O1W Cu2 N2 C1 -84.6(4) . .
O8 Cu2 N2 N1 -6.6(3) . .
O10 Cu2 N2 N1 -104.7(15) . .
O11 Cu2 N2 N1 178.6(4) . .
O1W Cu2 N2 N1 84.9(3) . .
N2 C1 N3 C2 -1.0(5) . .
N2 C1 N3 C3 -176.3(4) . .
N1 C2 N3 C1 0.7(5) . .
N1 C2 N3 C3 175.9(4) . .
C4 C3 N3 C1 70.8(9) . .
C4' C3 N3 C1 112.2(11) . .
C4 C3 N3 C2 -103.5(8) . .
C4' C3 N3 C2 -62.1(11) . .
N5 C8 N4 C9 0.7(7) . .
N5 C8 N4 C7 179.3(6) . .
N6 C9 N4 C8 -2.1(7) . .
N6 C9 N4 C7 179.4(5) . .
C6 C7 N4 C8 100.5(8) . .
C6 C7 N4 C9 -81.1(9) . .
N4 C8 N5 N6 0.8(7) . .
N4 C9 N6 N5 2.4(7) . .
N4 C9 N6 Cu3 -177.4(4) . 3_455
C8 N5 N6 C9 -2.0(7) . .
C8 N5 N6 Cu3 177.7(4) . 3_455
C13 C12 N7 O4 -158.2(10) . .
C11 C12 N7 O4 21.3(12) . .
C13 C12 N7 O5' -27.8(11) . .
C11 C12 N7 O5' 151.7(9) . .
C13 C12 N7 O4' 153.6(11) . .
C11 C12 N7 O4' -26.9(12) . .
C13 C12 N7 O5 19.0(13) . .
C11 C12 N7 O5 -161.5(11) . .
C15 C14 N8 O6 -177.1(6) . .
C13 C14 N8 O6 2.1(8) . .
C15 C14 N8 O7 3.7(8) . .
C13 C14 N8 O7 -177.2(5) . .
C20 C19 N9 O12 -150.0(10) . .
C18 C19 N9 O12 29.9(12) . .
C20 C19 N9 O13 9.0(8) . .
C18 C19 N9 O13 -171.0(6) . .
C20 C19 N9 O12' 158.1(9) . .
C18 C19 N9 O12' -21.9(11) . .
C22 C21 N10 O15 15(3) . .
C20 C21 N10 O15 -163(2) . .
C22 C21 N10 O14 179.3(8) . .
C20 C21 N10 O14 1.6(13) . .
C22 C21 N10 O15' -17(3) . .
C20 C21 N10 O15' 165(2) . .
O1 C16 O2 Cu1 -163.2(4) . .
C10 C16 O2 Cu1 18.0(7) . .
O3 Cu1 O2 C16 -11.6(5) . .
O8 Cu1 O2 C16 166.4(5) . .
N1 Cu1 O2 C16 70(10) . .
C12 C11 O3 Cu1 -172.2(3) . .
C10 C11 O3 Cu1 7.1(7) . .
O2 Cu1 O3 C11 -1.7(4) . .
O8 Cu1 O3 C11 -164.1(12) . .
N1 Cu1 O3 C11 179.4(4) . .
O5' N7 O4 O4' 125.9(17) . .
O5 N7 O4 O4' 85(2) . .
C12 N7 O4 O4' -97.4(18) . .
O5' N7 O4' O4 -71(2) . .
O5 N7 O4' O4 -113.9(19) . .
C12 N7 O4' O4 107.8(18) . .
O4 N7 O5 O5' 75(2) . .
O4' N7 O5 O5' 119(2) . .
C12 N7 O5 O5' -102.7(18) . .
O4 N7 O5' O5 -120.9(19) . .
O4' N7 O5' O5 -81(2) . .
C12 N7 O5' O5 100.6(17) . .
O10 Cu2 O8 Cu1 -174.9(2) . .
O11 Cu2 O8 Cu1 48.5(12) . .
N2 Cu2 O8 Cu1 11.6(2) . .
O1W Cu2 O8 Cu1 -80.4(2) . .
O2 Cu1 O8 Cu2 169.7(2) . .
O3 Cu1 O8 Cu2 -27.9(15) . .
N1 Cu1 O8 Cu2 -11.4(2) . .
O10 C23 O9 Cu3 12.7(6) . .
C17 C23 O9 Cu3 -165.3(3) . .
N6 Cu3 O9 C23 -84.6(4) 3_545 .
N6 Cu3 O9 C23 78.1(4) 4_545 .
O9 Cu3 O9 C23 176.8(4) 2_655 .
O2W Cu3 O9 C23 176.8(4) . .
O9 C23 O10 Cu2 -177.1(3) . .
C17 C23 O10 Cu2 0.8(7) . .
O8 Cu2 O10 C23 -166.6(4) . .
O11 Cu2 O10 C23 7.4(4) . .
N2 Cu2 O10 C23 -69.0(16) . .
O1W Cu2 O10 C23 101.4(4) . .
C17 C18 O11 Cu2 8.0(7) . .
C19 C18 O11 Cu2 -173.4(3) . .
O8 Cu2 O11 C18 124.7(11) . .
O10 Cu2 O11 C18 -12.0(4) . .
N2 Cu2 O11 C18 161.7(4) . .
O1W Cu2 O11 C18 -106.5(4) . .
O13 N9 O12 O12' 99.3(12) . .
C19 N9 O12 O12' -102.1(12) . .
O13 N9 O12' O12 -105.3(12) . .
C19 N9 O12' O12 105.5(11) . .
O14 N10 O15 O15' 107(8) . .
C21 N10 O15 O15' -89(9) . .
O14 N10 O15' O15 -91(9) . .
C21 N10 O15' O15 106(8) . .
